data_1534283
loop_
_publ_author_name
'Bode, H.'
'Wendt, W.'

_publ_section_title
;
 Ueber die Struktur von Hexafluoromanganaten(IV)
;
_journal_name_full 'Zeitschrift fuer Anorganische und Allgemeine Chemie'
_journal_page_first 165
_journal_page_last 172
_journal_volume 269
_journal_year 1952
_chemical_formula_sum 'F6 Mn Rb2'
_chemical_name_systematic 'Rb2 (Mn F6)'
_space_group_IT_number 186
_symmetry_space_group_name_Hall 'P 6c -2c'
_symmetry_space_group_name_H-M 'P 63 m c'
_cell_angle_alpha 90
_cell_angle_beta 90
_cell_angle_gamma 120
_cell_formula_units_Z 2
_cell_length_a 5.855
_cell_length_b 5.855
_cell_length_c 9.503
_cell_volume 282.127
_citation_journal_id_ASTM ZAACAB
_cod_data_source_file Bode_ZAACAB_1952_816.cif
_cod_data_source_block F6Mn1Rb2
_cod_original_cell_volume 282.1273
_cod_original_formula_sum 'F6 Mn1 Rb2'
_cod_database_code 1534283

loop_
_symmetry_equiv_pos_as_xyz
x,y,z
x-y,x,z+1/2
-y,x-y,z
-x,-y,z+1/2
-x+y,-x,z
y,-x+y,z+1/2
y,x,z+1/2
-x+y,y,z
-x,-x+y,z+1/2
-y,-x,z
x-y,-y,z+1/2
x,x-y,z

loop_
_atom_site_label
_atom_site_type_symbol
_atom_site_fract_x
_atom_site_fract_y
_atom_site_fract_z
_atom_site_occupancy
_atom_site_U_iso_or_equiv
F2 F-1 0.472 -0.472 0.145 1 0.0
Mn1 Mn+4 0.3333 0.6666 0.25 1 0.0
F1 F-1 0.195 -0.195 0.355 1 0.0
Rb2 Rb+1 0 0 0.605 1 0.0
Rb1 Rb+1 0.3333 0.6666 0.895 1 0.0
